data_9007767
loop_
_publ_author_name
'Leigh, J. S.'
'Whitmire, K. H.'

_publ_section_title
;
 The structures of [Sn{Co(CO4)4}4] and [Pb{Co(CO)4}4]
;
_journal_name_full 'Acta Crystallographica, Section C'
_journal_page_first 732
_journal_page_last 736
_journal_paper_doi 10.1107/S0108270189006025
_journal_volume 46
_journal_year 1990
_chemical_formula_structural PbCo4(CO)16
_chemical_formula_sum 'C16 Co4 O16 Pb'
_space_group_IT_number 56
_symmetry_space_group_name_Hall '-P 2ab 2ac'
_symmetry_space_group_name_H-M 'P c c n'
_cell_angle_alpha 90
_cell_angle_beta 90
_cell_angle_gamma 90
_cell_length_a 12.184
_cell_length_b 12.267
_cell_length_c 17.220
_cell_formula_units_Z 4
_cell_volume 2573.721
_database_code_amcsd 0010127
_exptl_crystal_density_diffrn 2.300
_cod_original_formula_sum 'Pb Co4 O16 C16'
_cod_database_code 9007767
_amcsd_formula_title PbCo4(CO)16

loop_
_space_group_symop_operation_xyz
x,y,z
x,1/2-y,1/2+z
-x,1/2+y,1/2-z
1/2-x,y,1/2+z
1/2+x,-y,1/2-z
1/2+x,1/2+y,-z
1/2-x,1/2-y,z
-x,-y,-z

loop_
_atom_site_label
_atom_site_fract_x
_atom_site_fract_y
_atom_site_fract_z
_atom_site_U_iso_or_equiv
Pb1 0.25000 0.75000 0.41570 0.03572
Co1 0.06600 0.76950 0.32310 0.04559
Co2 0.23140 0.56910 0.50790 0.04306
O11 -0.12500 0.78500 0.22700 0.08866
O12 0.05900 0.53000 0.31600 0.12665
O13 0.19300 0.90800 0.22600 0.10132
O14 -0.03700 0.87100 0.45500 0.12665
O21 0.20700 0.37500 0.60600 0.12665
O22 0.00500 0.63500 0.53100 0.07599
O23 0.30600 0.44200 0.37300 0.08866
O24 0.40300 0.66200 0.61200 0.08866
C11 -0.06000 0.77700 0.26000 0.07599
C12 0.06900 0.62400 0.31800 0.05193
C13 0.14500 0.85500 0.26200 0.04433
C14 0.00200 0.83100 0.40700 0.07599
C21 0.21600 0.45200 0.56900 0.05193
C22 0.09500 0.60200 0.51800 0.06079
C23 0.27700 0.49400 0.42800 0.04686
C24 0.33200 0.63300 0.57200 0.07599

loop_
_cod_related_entry_id
_cod_related_entry_database
_cod_related_entry_code
1 AMCSD 0010127
